data_4108073
loop_
_publ_author_name
'John J. Curley'
'Timothy R. Cook'
'Steven Y. Reece'
'Peter M\"uller'
'Christopher C. Cummins'

_publ_contact_author_address
;Massachusetts Institute of Technology
77 Massachusetts Avenue
Cambridge, MA
02139
6-435
;
_publ_contact_author_email ccummins@mit.edu
_publ_contact_author_name 'Christopher C. Cummins'
_publ_section_title
;
 Shining Light on Dinitrogen Cleavage: Structural Features, Redox
 Chemistry, and Photochemistry of the Key Intermediate Bridging Dinitrogen
 Complex
;
_journal_name_full 'Journal of the American Chemical Society'
_journal_page_first 9394
_journal_page_last 9405
_journal_paper_doi 10.1021/ja8002638
_journal_volume 130
_journal_year 2008
_chemical_formula_sum 'C77 H120 Mo2 N8'
_chemical_formula_weight 1349.69
_chemical_name_common 'compound 2 in main text'
_chemical_name_systematic
;

 

 ?

 

;
_space_group_IT_number 14
_symmetry_cell_setting monoclinic
_symmetry_space_group_name_Hall '-P 2yn'
_symmetry_space_group_name_H-M 'P 1 21/n 1'
_atom_sites_solution_hydrogens geom
_atom_sites_solution_primary direct
_atom_sites_solution_secondary difmap
_audit_creation_method SHELXL-97
_cell_angle_alpha 90.00
_cell_angle_beta 99.944(6)
_cell_angle_gamma 90.00
_cell_formula_units_Z 4
_cell_length_a 21.706(8)
_cell_length_b 11.313(4)
_cell_length_c 31.325(11)
_cell_measurement_reflns_used 8739
_cell_measurement_temperature 100(2)
_cell_measurement_theta_max 29.79
_cell_measurement_theta_min 2.19
_cell_volume 7577(5)
_computing_cell_refinement 'SAINT 7 (Bruker-AXS, 2005)'
_computing_data_collection 'SMART 5 (Bruker-AXS, 2003)'
_computing_data_reduction 'SAINT 7 (Bruker-AXS, 2005)'
_computing_molecular_graphics 'Bruker SHELXTL'
_computing_publication_material 'Bruker SHELXTL'
_computing_structure_refinement 'SHELXL-97 (Sheldrick, 1997)'
_computing_structure_solution 'SHELXS-97 (Sheldrick, 1990)'
_diffrn_ambient_temperature 100(2)
_diffrn_detector_area_resol_mean 8.3
_diffrn_measured_fraction_theta_full 1.000
_diffrn_measured_fraction_theta_max 1.000
_diffrn_measurement_device_type 'Bruker Smart APEX CCD'
_diffrn_measurement_method 'omega and phi scans'
_diffrn_radiation_monochromator graphite
_diffrn_radiation_source 'fine-focus sealed tube'
_diffrn_radiation_type MoK\a
_diffrn_radiation_wavelength 0.71073
_diffrn_reflns_av_R_equivalents 0.0768
_diffrn_reflns_av_sigmaI/netI 0.0443
_diffrn_reflns_limit_h_max 29
_diffrn_reflns_limit_h_min -30
_diffrn_reflns_limit_k_max 15
_diffrn_reflns_limit_k_min -15
_diffrn_reflns_limit_l_max 43
_diffrn_reflns_limit_l_min -42
_diffrn_reflns_number 165887
_diffrn_reflns_theta_full 29.57
_diffrn_reflns_theta_max 29.57
_diffrn_reflns_theta_min 1.91
_diffrn_standards_decay_% 0
_diffrn_standards_interval_count 0
_diffrn_standards_interval_time 0
_diffrn_standards_number 0
_exptl_absorpt_coefficient_mu 0.376
_exptl_absorpt_correction_T_max 0.9286
_exptl_absorpt_correction_T_min 0.9119
_exptl_absorpt_correction_type multi-scan
_exptl_absorpt_process_details 'SADABS (Sheldrick, 2005)'
_exptl_crystal_colour purple
_exptl_crystal_density_diffrn 1.183
_exptl_crystal_description block
_exptl_crystal_F_000 2888
_exptl_crystal_size_max 0.25
_exptl_crystal_size_mid 0.20
_exptl_crystal_size_min 0.20
_refine_diff_density_max 1.343
_refine_diff_density_min -0.765
_refine_diff_density_rms 0.075
_refine_ls_extinction_method none
_refine_ls_goodness_of_fit_ref 1.063
_refine_ls_hydrogen_treatment constr
_refine_ls_matrix_type full
_refine_ls_number_parameters 951
_refine_ls_number_reflns 21248
_refine_ls_number_restraints 448
_refine_ls_restrained_S_all 1.057
_refine_ls_R_factor_all 0.0670
_refine_ls_R_factor_gt 0.0395
_refine_ls_shift/su_max 0.002
_refine_ls_shift/su_mean 0.000
_refine_ls_structure_factor_coef Fsqd
_refine_ls_weighting_details 'calc w=1/[\s^2^(Fo^2^)+(0.0372P)^2^+6.0073P] where P=(Fo^2^+2Fc^2^)/3'
_refine_ls_weighting_scheme calc
_refine_ls_wR_factor_gt 0.0915
_refine_ls_wR_factor_ref 0.1079
_reflns_number_gt 15406
_reflns_number_total 21248
_reflns_threshold_expression >2sigma(I)
_cod_data_source_file ja8002638-file001_4.cif
_cod_data_source_block 06202
_cod_database_code 4108073

loop_
_symmetry_equiv_pos_as_xyz
'x, y, z'
'-x+1/2, y+1/2, -z+1/2'
'-x, -y, -z'
'x-1/2, -y-1/2, z-1/2'

loop_
_atom_site_label
_atom_site_type_symbol
_atom_site_fract_x
_atom_site_fract_y
_atom_site_fract_z
_atom_site_U_iso_or_equiv
_atom_site_adp_type
_atom_site_occupancy
_atom_site_symmetry_multiplicity
_atom_site_calc_flag
_atom_site_refinement_flags
_atom_site_disorder_assembly
_atom_site_disorder_group
Mo1 Mo 0.783374(8) 0.013869(15) 0.078166(5) 0.01833(5) Uani 1 1 d . . .
Mo2 Mo 0.707540(8) 0.020926(15) -0.080478(5) 0.01813(5) Uani 1 1 d . . .
N7 N 0.75380(8) 0.01413(15) 0.01845(6) 0.0202(3) Uani 1 1 d . . .
N8 N 0.73521(8) 0.01656(15) -0.02048(6) 0.0199(3) Uani 1 1 d . . .
N1 N 0.77311(9) 0.18032(16) 0.09574(6) 0.0247(4) Uani 1 1 d . . .
N2 N 0.72841(8) -0.10055(15) 0.10155(5) 0.0203(3) Uani 1 1 d . . .
N3 N 0.87112(8) -0.03995(16) 0.08206(6) 0.0216(4) Uani 1 1 d . . .
N4 N 0.70976(8) 0.19238(16) -0.09479(6) 0.0228(4) Uani 1 1 d . . .
N5 N 0.62289(8) -0.04986(16) -0.08724(6) 0.0218(4) Uani 1 1 d . . .
N6 N 0.76777(8) -0.07998(15) -0.10515(6) 0.0212(4) Uani 1 1 d . . .
C11 C 0.82141(11) 0.21141(19) 0.13193(8) 0.0291(5) Uani 1 1 d . . .
C12 C 0.81175(12) 0.1963(2) 0.17448(8) 0.0325(5) Uani 1 1 d . . .
H12 H 0.7733 0.1642 0.1798 0.039 Uiso 1 1 calc R . .
C13 C 0.85829(14) 0.2281(2) 0.20960(9) 0.0430(7) Uani 1 1 d . . .
C14 C 0.91455(14) 0.2722(2) 0.20089(10) 0.0479(8) Uani 1 1 d . . .
H14 H 0.9461 0.2945 0.2245 0.058 Uiso 1 1 calc R . .
C15 C 0.92631(13) 0.2849(2) 0.15884(10) 0.0446(7) Uani 1 1 d . . .
C16 C 0.87876(12) 0.2556(2) 0.12430(9) 0.0348(6) Uani 1 1 d . . .
H16 H 0.8855 0.2658 0.0954 0.042 Uiso 1 1 calc R . .
C17 C 0.72715(11) 0.2776(2) 0.08148(7) 0.0307(5) Uani 1 1 d . . .
C131 C 0.84706(16) 0.2122(3) 0.25556(9) 0.0547(9) Uani 1 1 d . . .
H13A H 0.8711 0.1443 0.2688 0.082 Uiso 1 1 calc R . .
H13B H 0.8024 0.1985 0.2553 0.082 Uiso 1 1 calc R . .
H13C H 0.8603 0.2836 0.2724 0.082 Uiso 1 1 calc R . .
C151 C 0.98933(14) 0.3263(3) 0.15027(12) 0.0618(10) Uani 1 1 d . . .
H15A H 1.0056 0.3877 0.1713 0.093 Uiso 1 1 calc R . .
H15B H 0.9847 0.3586 0.1209 0.093 Uiso 1 1 calc R . .
H15C H 1.0185 0.2594 0.1531 0.093 Uiso 1 1 calc R . .
C171 C 0.67554(11) 0.2282(2) 0.04642(8) 0.0330(5) Uani 1 1 d . . .
H17A H 0.6937 0.2033 0.0213 0.049 Uiso 1 1 calc R . .
H17B H 0.6441 0.2896 0.0375 0.049 Uiso 1 1 calc R . .
H17C H 0.6558 0.1603 0.0580 0.049 Uiso 1 1 calc R . .
C172 C 0.69731(13) 0.3223(2) 0.11936(8) 0.0377(6) Uani 1 1 d . . .
H17D H 0.6781 0.2559 0.1323 0.057 Uiso 1 1 calc R . .
H17E H 0.6652 0.3813 0.1088 0.057 Uiso 1 1 calc R . .
H17F H 0.7295 0.3583 0.1413 0.057 Uiso 1 1 calc R . .
C173 C 0.75965(13) 0.3821(2) 0.06326(8) 0.0373(6) Uani 1 1 d . . .
H17G H 0.7904 0.4170 0.0864 0.056 Uiso 1 1 calc R . .
H17H H 0.7284 0.4418 0.0518 0.056 Uiso 1 1 calc R . .
H17I H 0.7808 0.3542 0.0400 0.056 Uiso 1 1 calc R . .
C21 C 0.71987(10) -0.06560(19) 0.14436(7) 0.0237(4) Uani 1 1 d . . .
C22 C 0.66823(10) 0.0033(2) 0.15017(8) 0.0284(5) Uani 1 1 d . . .
H22 H 0.6386 0.0262 0.1256 0.034 Uiso 1 1 calc R . .
C23 C 0.65949(11) 0.0389(2) 0.19135(8) 0.0359(6) Uani 1 1 d . . .
C24 C 0.70384(12) 0.0055(2) 0.22696(8) 0.0381(6) Uani 1 1 d . . .
H24 H 0.6985 0.0299 0.2551 0.046 Uiso 1 1 calc R . .
C25 C 0.75553(12) -0.0626(2) 0.22248(8) 0.0344(5) Uani 1 1 d . . .
C26 C 0.76339(11) -0.0978(2) 0.18093(7) 0.0267(5) Uani 1 1 d . . .
H26 H 0.7987 -0.1442 0.1775 0.032 Uiso 1 1 calc R . .
C27 C 0.69470(10) -0.21209(19) 0.08511(7) 0.0233(4) Uani 1 1 d . . .
C231 C 0.60325(12) 0.1128(3) 0.19665(9) 0.0486(8) Uani 1 1 d . . .
H23A H 0.5662 0.0619 0.1942 0.073 Uiso 1 1 calc R . .
H23B H 0.5963 0.1735 0.1740 0.073 Uiso 1 1 calc R . .
H23C H 0.6107 0.1508 0.2252 0.073 Uiso 1 1 calc R . .
C251 C 0.80178(14) -0.1017(3) 0.26185(8) 0.0452(7) Uani 1 1 d . . .
H25A H 0.7982 -0.0500 0.2864 0.068 Uiso 1 1 calc R . .
H25B H 0.8443 -0.0970 0.2555 0.068 Uiso 1 1 calc R . .
H25C H 0.7927 -0.1834 0.2691 0.068 Uiso 1 1 calc R . .
C271 C 0.71582(10) -0.2474(2) 0.04274(7) 0.0259(4) Uani 1 1 d . . .
H27A H 0.7040 -0.1854 0.0210 0.039 Uiso 1 1 calc R . .
H27B H 0.6956 -0.3218 0.0322 0.039 Uiso 1 1 calc R . .
H27C H 0.7613 -0.2577 0.0479 0.039 Uiso 1 1 calc R . .
C272 C 0.71133(12) -0.3122(2) 0.11827(8) 0.0324(5) Uani 1 1 d . . .
H27D H 0.7569 -0.3218 0.1248 0.049 Uiso 1 1 calc R . .
H27E H 0.6921 -0.3861 0.1062 0.049 Uiso 1 1 calc R . .
H27F H 0.6956 -0.2926 0.1449 0.049 Uiso 1 1 calc R . .
C273 C 0.62356(10) -0.1931(2) 0.07685(8) 0.0298(5) Uani 1 1 d . . .
H27G H 0.6096 -0.1766 0.1044 0.045 Uiso 1 1 calc R . .
H27H H 0.6027 -0.2645 0.0638 0.045 Uiso 1 1 calc R . .
H27I H 0.6130 -0.1261 0.0571 0.045 Uiso 1 1 calc R . .
C31 C 0.89131(9) -0.10197(19) 0.12233(7) 0.0222(4) Uani 1 1 d . . .
C32 C 0.88336(9) -0.22469(19) 0.12451(7) 0.0231(4) Uani 1 1 d . . .
H32 H 0.8647 -0.2666 0.0993 0.028 Uiso 1 1 calc R . .
C33 C 0.90246(10) -0.2862(2) 0.16325(7) 0.0265(5) Uani 1 1 d . . .
C34 C 0.93110(10) -0.2232(2) 0.19980(7) 0.0275(5) Uani 1 1 d . . .
H34 H 0.9453 -0.2647 0.2260 0.033 Uiso 1 1 calc R . .
C35 C 0.93925(10) -0.1016(2) 0.19862(7) 0.0267(5) Uani 1 1 d . . .
C36 C 0.91871(10) -0.04115(19) 0.15975(7) 0.0245(4) Uani 1 1 d . . .
H36 H 0.9234 0.0422 0.1588 0.029 Uiso 1 1 calc R . .
C37 C 0.92010(10) -0.0319(2) 0.05387(7) 0.0266(5) Uani 1 1 d . . .
C331 C 0.89110(12) -0.4176(2) 0.16543(8) 0.0355(6) Uani 1 1 d . . .
H33A H 0.9203 -0.4517 0.1897 0.053 Uiso 1 1 calc R . .
H33B H 0.8976 -0.4547 0.1383 0.053 Uiso 1 1 calc R . .
H33C H 0.8481 -0.4317 0.1698 0.053 Uiso 1 1 calc R . .
C351 C 0.97115(12) -0.0349(2) 0.23801(8) 0.0366(6) Uani 1 1 d . . .
H35A H 0.9714 -0.0834 0.2639 0.055 Uiso 1 1 calc R . .
H35B H 0.9485 0.0389 0.2408 0.055 Uiso 1 1 calc R . .
H35C H 1.0143 -0.0167 0.2348 0.055 Uiso 1 1 calc R . .
C371 C 0.98077(11) 0.0225(3) 0.07896(8) 0.0379(6) Uani 1 1 d . . .
H37A H 0.9715 0.0997 0.0906 0.057 Uiso 1 1 calc R . .
H37B H 1.0111 0.0323 0.0594 0.057 Uiso 1 1 calc R . .
H37C H 0.9983 -0.0300 0.1029 0.057 Uiso 1 1 calc R . .
C372 C 0.93470(11) -0.1547(2) 0.03716(8) 0.0329(5) Uani 1 1 d . . .
H37D H 0.9533 -0.2044 0.0616 0.049 Uiso 1 1 calc R . .
H37E H 0.9641 -0.1468 0.0169 0.049 Uiso 1 1 calc R . .
H37F H 0.8960 -0.1914 0.0223 0.049 Uiso 1 1 calc R . .
C373 C 0.89597(11) 0.0494(2) 0.01562(8) 0.0322(5) Uani 1 1 d . . .
H37G H 0.8595 0.0131 -0.0024 0.048 Uiso 1 1 calc R . .
H37H H 0.9289 0.0613 -0.0017 0.048 Uiso 1 1 calc R . .
H37I H 0.8841 0.1258 0.0265 0.048 Uiso 1 1 calc R . .
C41 C 0.66219(10) 0.22022(19) -0.13188(7) 0.0247(4) Uani 1 1 d . . .
C42 C 0.60166(11) 0.2482(2) -0.12579(8) 0.0320(5) Uani 1 1 d . . .
H42 H 0.5922 0.2504 -0.0973 0.038 Uiso 1 1 calc R . .
C43 C 0.55482(12) 0.2730(2) -0.16125(9) 0.0410(6) Uani 1 1 d . . .
C44 C 0.57000(12) 0.2732(2) -0.20258(9) 0.0379(6) Uani 1 1 d . . .
H44 H 0.5385 0.2920 -0.2266 0.046 Uiso 1 1 calc R . .
C45 C 0.62984(11) 0.2467(2) -0.20977(8) 0.0309(5) Uani 1 1 d . . .
C46 C 0.67586(11) 0.21868(19) -0.17386(7) 0.0257(5) Uani 1 1 d . . .
H46 H 0.7168 0.1984 -0.1782 0.031 Uiso 1 1 calc R . .
C47 C 0.74791(11) 0.29702(19) -0.07657(7) 0.0287(5) Uani 1 1 d . . .
C431 C 0.48840(14) 0.2970(4) -0.15483(12) 0.0748(12) Uani 1 1 d . . .
H43A H 0.4726 0.3678 -0.1711 0.112 Uiso 1 1 calc R . .
H43B H 0.4877 0.3093 -0.1239 0.112 Uiso 1 1 calc R . .
H43C H 0.4619 0.2292 -0.1653 0.112 Uiso 1 1 calc R . .
C451 C 0.64528(13) 0.2501(2) -0.25505(8) 0.0403(6) Uani 1 1 d . . .
H45A H 0.6180 0.1950 -0.2737 0.061 Uiso 1 1 calc R . .
H45B H 0.6890 0.2271 -0.2540 0.061 Uiso 1 1 calc R . .
H45C H 0.6388 0.3303 -0.2668 0.061 Uiso 1 1 calc R . .
C471 C 0.80049(11) 0.2532(2) -0.04122(7) 0.0308(5) Uani 1 1 d . . .
H47A H 0.7825 0.2179 -0.0176 0.046 Uiso 1 1 calc R . .
H47B H 0.8274 0.3198 -0.0300 0.046 Uiso 1 1 calc R . .
H47C H 0.8254 0.1937 -0.0534 0.046 Uiso 1 1 calc R . .
C472 C 0.58980(10) 0.0326(2) -0.02212(7) 0.0302(5) Uani 1 1 d . . .
H47D H 0.6276 0.0036 -0.0033 0.045 Uiso 1 1 calc R . .
H47E H 0.5555 0.0371 -0.0056 0.045 Uiso 1 1 calc R . .
H47F H 0.5978 0.1113 -0.0330 0.045 Uiso 1 1 calc R . .
C473 C 0.70712(13) 0.3870(2) -0.05749(8) 0.0392(6) Uani 1 1 d . . .
H47G H 0.6746 0.4172 -0.0806 0.059 Uiso 1 1 calc R . .
H47H H 0.7333 0.4527 -0.0445 0.059 Uiso 1 1 calc R . .
H47I H 0.6875 0.3486 -0.0352 0.059 Uiso 1 1 calc R . .
C51 C 0.60820(9) -0.11113(19) -0.12815(7) 0.0227(4) Uani 1 1 d . . .
C52 C 0.58589(9) -0.0499(2) -0.16635(7) 0.0232(4) Uani 1 1 d . . .
H52 H 0.5797 0.0331 -0.1654 0.028 Uiso 1 1 calc R . .
C53 C 0.57244(10) -0.1092(2) -0.20618(7) 0.0256(5) Uani 1 1 d . . .
C54 C 0.58174(10) -0.2306(2) -0.20720(7) 0.0265(5) Uani 1 1 d . . .
H54 H 0.5724 -0.2713 -0.2341 0.032 Uiso 1 1 calc R . .
C55 C 0.60454(10) -0.2944(2) -0.16937(7) 0.0265(5) Uani 1 1 d . . .
C56 C 0.61743(10) -0.2335(2) -0.13027(7) 0.0248(4) Uani 1 1 d . . .
H56 H 0.6328 -0.2757 -0.1044 0.030 Uiso 1 1 calc R . .
C57 C 0.57199(9) -0.0520(2) -0.06023(7) 0.0259(5) Uani 1 1 d . . .
C531 C 0.54824(11) -0.0407(2) -0.24699(7) 0.0316(5) Uani 1 1 d . . .
H53A H 0.5412 -0.0949 -0.2718 0.047 Uiso 1 1 calc R . .
H53B H 0.5790 0.0193 -0.2516 0.047 Uiso 1 1 calc R . .
H53C H 0.5088 -0.0020 -0.2441 0.047 Uiso 1 1 calc R . .
C551 C 0.61581(12) -0.4260(2) -0.17095(8) 0.0356(6) Uani 1 1 d . . .
H55A H 0.6605 -0.4409 -0.1699 0.053 Uiso 1 1 calc R . .
H55B H 0.5922 -0.4584 -0.1979 0.053 Uiso 1 1 calc R . .
H55C H 0.6020 -0.4640 -0.1461 0.053 Uiso 1 1 calc R . .
C571 C 0.51022(11) -0.0091(3) -0.08746(8) 0.0406(6) Uani 1 1 d . . .
H57A H 0.5164 0.0692 -0.0994 0.061 Uiso 1 1 calc R . .
H57B H 0.4780 -0.0043 -0.0691 0.061 Uiso 1 1 calc R . .
H57C H 0.4969 -0.0649 -0.1112 0.061 Uiso 1 1 calc R . .
C572 C 0.56242(11) -0.1765(2) -0.04357(8) 0.0343(5) Uani 1 1 d . . .
H57D H 0.5468 -0.2284 -0.0681 0.051 Uiso 1 1 calc R . .
H57E H 0.5320 -0.1738 -0.0238 0.051 Uiso 1 1 calc R . .
H57F H 0.6023 -0.2070 -0.0281 0.051 Uiso 1 1 calc R . .
C573 C 0.77764(12) 0.3585(2) -0.11164(8) 0.0353(6) Uani 1 1 d . . .
H57G H 0.8019 0.3009 -0.1252 0.053 Uiso 1 1 calc R . .
H57H H 0.8054 0.4219 -0.0984 0.053 Uiso 1 1 calc R . .
H57I H 0.7447 0.3921 -0.1336 0.053 Uiso 1 1 calc R . .
C61 C 0.78161(10) -0.02854(19) -0.14457(7) 0.0231(4) Uani 1 1 d . . .
C62 C 0.83068(10) 0.0532(2) -0.14239(7) 0.0260(4) Uani 1 1 d . . .
H62 H 0.8547 0.0719 -0.1149 0.031 Uiso 1 1 calc R . .
C63 C 0.84522(11) 0.1074(2) -0.17913(8) 0.0307(5) Uani 1 1 d . . .
C64 C 0.80963(11) 0.0776(2) -0.21931(8) 0.0349(6) Uani 1 1 d . . .
H64 H 0.8189 0.1139 -0.2448 0.042 Uiso 1 1 calc R . .
C65 C 0.76093(11) -0.0040(2) -0.22296(8) 0.0322(5) Uani 1 1 d . . .
C66 C 0.74695(10) -0.0564(2) -0.18516(7) 0.0263(4) Uani 1 1 d . . .
H66 H 0.7135 -0.1114 -0.1872 0.032 Uiso 1 1 calc R . .
C67 C 0.80195(10) -0.19323(19) -0.09183(7) 0.0241(4) Uani 1 1 d . . .
C631 C 0.89788(12) 0.1961(3) -0.17506(9) 0.0419(6) Uani 1 1 d . . .
H63A H 0.9100 0.2194 -0.1446 0.063 Uiso 1 1 calc R . .
H63B H 0.8840 0.2660 -0.1926 0.063 Uiso 1 1 calc R . .
H63C H 0.9338 0.1605 -0.1853 0.063 Uiso 1 1 calc R . .
C651 C 0.72449(13) -0.0379(3) -0.26680(8) 0.0426(6) Uani 1 1 d . . .
H65A H 0.7230 0.0295 -0.2866 0.064 Uiso 1 1 calc R . .
H65B H 0.6818 -0.0604 -0.2638 0.064 Uiso 1 1 calc R . .
H65C H 0.7450 -0.1048 -0.2784 0.064 Uiso 1 1 calc R . .
C671 C 0.78604(11) -0.2869(2) -0.12742(8) 0.0319(5) Uani 1 1 d . . .
H67A H 0.7406 -0.2977 -0.1341 0.048 Uiso 1 1 calc R . .
H67B H 0.8060 -0.3619 -0.1174 0.048 Uiso 1 1 calc R . .
H67C H 0.8013 -0.2608 -0.1535 0.048 Uiso 1 1 calc R . .
C672 C 0.87286(10) -0.1733(2) -0.08343(8) 0.0295(5) Uani 1 1 d . . .
H67D H 0.8864 -0.1496 -0.1104 0.044 Uiso 1 1 calc R . .
H67E H 0.8941 -0.2468 -0.0728 0.044 Uiso 1 1 calc R . .
H67F H 0.8835 -0.1110 -0.0617 0.044 Uiso 1 1 calc R . .
C673 C 0.78099(10) -0.23768(19) -0.05045(7) 0.0265(5) Uani 1 1 d . . .
H67G H 0.7926 -0.1797 -0.0272 0.040 Uiso 1 1 calc R . .
H67H H 0.8014 -0.3133 -0.0418 0.040 Uiso 1 1 calc R . .
H67I H 0.7355 -0.2485 -0.0558 0.040 Uiso 1 1 calc R . .
C1S C 0.8952(7) 0.528(2) 0.0264(6) 0.085(5) Uani 0.314(3) 1 d PDU A -1
H1S1 H 0.8726 0.4940 0.0481 0.127 Uiso 0.314(3) 1 calc PR A -1
H1S2 H 0.8738 0.5058 -0.0026 0.127 Uiso 0.314(3) 1 calc PR A -1
H1S3 H 0.8963 0.6139 0.0292 0.127 Uiso 0.314(3) 1 calc PR A -1
C2S C 0.9598(7) 0.4811(15) 0.0335(6) 0.106(3) Uani 0.314(3) 1 d PDU A -1
H2S1 H 0.9576 0.3939 0.0312 0.127 Uiso 0.314(3) 1 calc PR A -1
H2S2 H 0.9797 0.5004 0.0636 0.127 Uiso 0.314(3) 1 calc PR A -1
C3S C 1.0017(8) 0.524(2) 0.0039(8) 0.101(3) Uani 0.314(3) 1 d PDU A -1
H3S1 H 1.0083 0.6097 0.0096 0.122 Uiso 0.314(3) 1 calc PR A -1
H3S2 H 0.9782 0.5169 -0.0260 0.122 Uiso 0.314(3) 1 calc PR A -1
C4S C 1.0648(6) 0.4704(13) 0.0040(5) 0.089(3) Uani 0.314(3) 1 d PDU A -1
H4S1 H 1.0945 0.5025 0.0289 0.106 Uiso 0.314(3) 1 calc PR A -1
H4S2 H 1.0620 0.3840 0.0082 0.106 Uiso 0.314(3) 1 calc PR A -1
C5S C 1.0899(9) 0.493(2) -0.0366(6) 0.086(4) Uani 0.314(3) 1 d PDU A -1
H5S1 H 1.1318 0.4589 -0.0341 0.130 Uiso 0.314(3) 1 calc PR A -1
H5S2 H 1.0922 0.5787 -0.0413 0.130 Uiso 0.314(3) 1 calc PR A -1
H5S3 H 1.0622 0.4572 -0.0612 0.130 Uiso 0.314(3) 1 calc PR A -1
C1T C 1.0397(17) 0.539(4) 0.0826(7) 0.117(8) Uani 0.186(3) 1 d PDU A -2
H1T1 H 1.0775 0.5669 0.1017 0.175 Uiso 0.186(3) 1 calc PR A -2
H1T2 H 1.0290 0.4598 0.0916 0.175 Uiso 0.186(3) 1 calc PR A -2
H1T3 H 1.0051 0.5933 0.0843 0.175 Uiso 0.186(3) 1 calc PR A -2
C2T C 1.0515(11) 0.535(2) 0.0370(7) 0.102(4) Uani 0.186(3) 1 d PDU A -2
H2T1 H 1.0613 0.6159 0.0286 0.122 Uiso 0.186(3) 1 calc PR A -2
H2T2 H 1.0895 0.4863 0.0368 0.122 Uiso 0.186(3) 1 calc PR A -2
C3T C 1.001(2) 0.487(7) 0.0025(8) 0.101(3) Uani 0.186(3) 1 d PDU A -2
H3T1 H 0.9641 0.5384 0.0021 0.122 Uiso 0.186(3) 1 calc PR A -2
H3T2 H 0.9900 0.4081 0.0121 0.122 Uiso 0.186(3) 1 calc PR A -2
C4T C 1.0112(12) 0.475(2) -0.0434(7) 0.101(4) Uani 0.186(3) 1 d PDU A -2
H4T1 H 1.0213 0.5547 -0.0536 0.121 Uiso 0.186(3) 1 calc PR A -2
H4T2 H 1.0486 0.4252 -0.0433 0.121 Uiso 0.186(3) 1 calc PR A -2
C5T C 0.9595(17) 0.425(3) -0.0761(8) 0.118(9) Uani 0.186(3) 1 d PDU A -2
H5T1 H 0.9734 0.4185 -0.1041 0.177 Uiso 0.186(3) 1 calc PR A -2
H5T2 H 0.9231 0.4777 -0.0789 0.177 Uiso 0.186(3) 1 calc PR A -2
H5T3 H 0.9482 0.3470 -0.0666 0.177 Uiso 0.186(3) 1 calc PR A -2
C1U C 0.4705(4) 0.5708(10) -0.1171(3) 0.082(3) Uani 0.429(7) 1 d PDU B -1
H1U1 H 0.4942 0.5583 -0.1407 0.123 Uiso 0.429(7) 1 calc PR B -1
H1U2 H 0.4645 0.6557 -0.1132 0.123 Uiso 0.429(7) 1 calc PR B -1
H1U3 H 0.4297 0.5320 -0.1243 0.123 Uiso 0.429(7) 1 calc PR B -1
C2U C 0.5060(5) 0.5192(9) -0.0760(3) 0.081(2) Uani 0.429(7) 1 d PDU B -1
H2U1 H 0.5148 0.4350 -0.0810 0.098 Uiso 0.429(7) 1 calc PR B -1
H2U2 H 0.5466 0.5606 -0.0686 0.098 Uiso 0.429(7) 1 calc PR B -1
C3U C 0.4723(10) 0.5277(11) -0.0383(3) 0.086(3) Uani 0.429(7) 1 d PDU B -1
H3U1 H 0.4632 0.6124 -0.0345 0.104 Uiso 0.429(7) 1 calc PR B -1
H3U2 H 0.4315 0.4876 -0.0469 0.104 Uiso 0.429(7) 1 calc PR B -1
C4U C 0.5007(8) 0.4807(12) 0.0052(4) 0.095(3) Uani 0.429(7) 1 d PDU B -1
H4U1 H 0.5424 0.5173 0.0141 0.114 Uiso 0.429(7) 1 calc PR B -1
H4U2 H 0.5070 0.3944 0.0028 0.114 Uiso 0.429(7) 1 calc PR B -1
C5U C 0.4621(8) 0.5033(11) 0.0396(4) 0.120(4) Uani 0.429(7) 1 d PDU B -1
H5U1 H 0.4834 0.4707 0.0672 0.180 Uiso 0.429(7) 1 calc PR B -1
H5U2 H 0.4212 0.4653 0.0314 0.180 Uiso 0.429(7) 1 calc PR B -1
H5U3 H 0.4564 0.5886 0.0426 0.180 Uiso 0.429(7) 1 calc PR B -1
C1V C 0.475(3) 0.511(6) -0.1181(16) 0.087(6) Uani 0.071(7) 1 d PDU B -2
H1V1 H 0.5050 0.4882 -0.1367 0.131 Uiso 0.071(7) 1 calc PR B -2
H1V2 H 0.4675 0.5961 -0.1202 0.131 Uiso 0.071(7) 1 calc PR B -2
H1V3 H 0.4355 0.4686 -0.1275 0.131 Uiso 0.071(7) 1 calc PR B -2
C2V C 0.501(3) 0.479(5) -0.0722(18) 0.085(4) Uani 0.071(7) 1 d PDU B -2
H2V1 H 0.5463 0.4928 -0.0670 0.102 Uiso 0.071(7) 1 calc PR B -2
H2V2 H 0.4940 0.3930 -0.0684 0.102 Uiso 0.071(7) 1 calc PR B -2
C3V C 0.473(6) 0.544(5) -0.0385(18) 0.087(3) Uani 0.071(7) 1 d PDU B -2
H3V1 H 0.5022 0.6094 -0.0281 0.105 Uiso 0.071(7) 1 calc PR B -2
H3V2 H 0.4339 0.5809 -0.0534 0.105 Uiso 0.071(7) 1 calc PR B -2
C4V C 0.458(3) 0.483(5) 0.0007(18) 0.092(4) Uani 0.071(7) 1 d PDU B -2
H4V1 H 0.4176 0.5137 0.0064 0.110 Uiso 0.071(7) 1 calc PR B -2
H4V2 H 0.4527 0.3978 -0.0058 0.110 Uiso 0.071(7) 1 calc PR B -2
C5V C 0.505(4) 0.496(8) 0.0411(19) 0.099(7) Uani 0.071(7) 1 d PDU B -2
H5V1 H 0.4896 0.4596 0.0654 0.149 Uiso 0.071(7) 1 calc PR B -2
H5V2 H 0.5133 0.5805 0.0472 0.149 Uiso 0.071(7) 1 calc PR B -2
H5V3 H 0.5445 0.4576 0.0373 0.149 Uiso 0.071(7) 1 calc PR B -2

loop_
_atom_site_aniso_label
_atom_site_aniso_U_11
_atom_site_aniso_U_22
_atom_site_aniso_U_33
_atom_site_aniso_U_23
_atom_site_aniso_U_13
_atom_site_aniso_U_12
Mo1 0.01985(8) 0.01822(9) 0.01548(9) 0.00036(6) -0.00099(6) 0.00019(6)
Mo2 0.01851(8) 0.02010(9) 0.01491(9) 0.00097(6) 0.00047(6) 0.00028(6)
N7 0.0206(8) 0.0215(8) 0.0177(8) 0.0008(7) 0.0009(6) 0.0003(6)
N8 0.0204(8) 0.0201(8) 0.0183(8) 0.0004(7) 0.0004(6) -0.0001(6)
N1 0.0311(10) 0.0201(9) 0.0202(9) -0.0013(7) -0.0028(7) 0.0009(7)
N2 0.0218(8) 0.0208(8) 0.0177(9) -0.0020(7) 0.0018(7) -0.0005(6)
N3 0.0183(8) 0.0245(9) 0.0206(9) 0.0043(7) -0.0005(6) -0.0002(6)
N4 0.0268(9) 0.0225(9) 0.0173(9) 0.0013(7) -0.0009(7) 0.0003(7)
N5 0.0182(8) 0.0285(9) 0.0176(9) 0.0003(7) 0.0003(6) -0.0005(7)
N6 0.0213(8) 0.0228(9) 0.0196(9) 0.0007(7) 0.0037(7) 0.0004(7)
C11 0.0371(12) 0.0181(10) 0.0270(12) -0.0019(9) -0.0085(10) 0.0034(9)
C12 0.0429(14) 0.0223(11) 0.0271(12) -0.0037(9) -0.0084(10) 0.0061(9)
C13 0.0621(18) 0.0261(12) 0.0319(14) -0.0065(10) -0.0167(12) 0.0110(12)
C14 0.0575(18) 0.0259(13) 0.0473(17) -0.0117(12) -0.0278(14) 0.0028(12)
C15 0.0428(15) 0.0238(12) 0.0580(19) -0.0058(12) -0.0167(13) -0.0022(10)
C16 0.0393(13) 0.0214(11) 0.0384(14) -0.0003(10) -0.0079(11) -0.0013(9)
C17 0.0408(13) 0.0239(11) 0.0235(12) -0.0020(9) -0.0056(10) 0.0084(9)
C131 0.079(2) 0.0474(17) 0.0283(14) -0.0067(12) -0.0173(14) 0.0219(16)
C151 0.0433(17) 0.0443(18) 0.089(3) -0.0128(17) -0.0142(17) -0.0092(13)
C171 0.0368(13) 0.0322(13) 0.0263(12) -0.0032(10) -0.0048(10) 0.0115(10)
C172 0.0521(16) 0.0327(13) 0.0257(13) -0.0034(10) -0.0004(11) 0.0144(11)
C173 0.0579(16) 0.0234(12) 0.0262(13) -0.0004(9) -0.0056(11) 0.0050(11)
C21 0.0248(10) 0.0266(11) 0.0199(10) -0.0028(8) 0.0042(8) -0.0041(8)
C22 0.0249(10) 0.0346(13) 0.0254(11) -0.0058(9) 0.0031(8) 0.0004(9)
C23 0.0312(12) 0.0451(15) 0.0328(13) -0.0119(11) 0.0089(10) -0.0017(10)
C24 0.0415(14) 0.0505(16) 0.0239(12) -0.0080(11) 0.0098(10) -0.0064(12)
C25 0.0378(13) 0.0420(14) 0.0219(12) 0.0013(10) 0.0012(10) -0.0057(11)
C26 0.0300(11) 0.0285(11) 0.0209(11) 0.0023(9) 0.0027(9) -0.0016(9)
C27 0.0245(10) 0.0214(10) 0.0238(11) -0.0013(8) 0.0040(8) -0.0025(8)
C231 0.0352(14) 0.069(2) 0.0434(17) -0.0247(15) 0.0113(12) 0.0047(13)
C251 0.0537(17) 0.0583(18) 0.0210(13) 0.0042(12) -0.0013(12) -0.0020(14)
C271 0.0299(11) 0.0250(11) 0.0233(11) -0.0032(9) 0.0062(9) -0.0035(8)
C272 0.0428(14) 0.0233(11) 0.0313(13) 0.0042(10) 0.0076(10) -0.0032(10)
C273 0.0259(11) 0.0338(12) 0.0301(12) -0.0059(10) 0.0062(9) -0.0056(9)
C31 0.0184(9) 0.0259(11) 0.0213(10) 0.0022(8) 0.0007(8) 0.0012(8)
C32 0.0210(10) 0.0236(10) 0.0241(11) 0.0010(8) 0.0019(8) 0.0005(8)
C33 0.0263(11) 0.0267(11) 0.0259(12) 0.0037(9) 0.0025(9) 0.0028(8)
C34 0.0269(11) 0.0290(12) 0.0246(11) 0.0060(9) -0.0011(9) 0.0058(9)
C35 0.0252(10) 0.0286(11) 0.0234(11) 0.0001(9) -0.0038(8) 0.0038(8)
C36 0.0232(10) 0.0223(10) 0.0253(11) 0.0024(8) -0.0029(8) 0.0014(8)
C37 0.0191(9) 0.0353(12) 0.0252(11) 0.0053(9) 0.0030(8) -0.0030(8)
C331 0.0442(14) 0.0267(12) 0.0333(13) 0.0052(10) 0.0005(11) 0.0011(10)
C351 0.0410(14) 0.0321(13) 0.0303(13) -0.0007(10) -0.0117(11) 0.0043(10)
C371 0.0222(11) 0.0541(16) 0.0364(14) 0.0044(12) 0.0024(10) -0.0089(10)
C372 0.0278(12) 0.0427(14) 0.0291(13) 0.0031(11) 0.0074(9) 0.0042(10)
C373 0.0264(11) 0.0438(14) 0.0263(12) 0.0090(10) 0.0044(9) -0.0037(10)
C41 0.0272(11) 0.0233(11) 0.0217(11) 0.0040(8) -0.0006(8) 0.0014(8)
C42 0.0328(12) 0.0324(13) 0.0309(13) 0.0096(10) 0.0054(10) 0.0067(10)
C43 0.0280(12) 0.0444(15) 0.0481(16) 0.0188(13) -0.0008(11) 0.0062(11)
C44 0.0352(13) 0.0337(13) 0.0380(15) 0.0148(11) -0.0129(11) -0.0026(10)
C45 0.0382(13) 0.0258(11) 0.0244(12) 0.0068(9) -0.0068(10) -0.0082(9)
C46 0.0294(11) 0.0235(11) 0.0218(11) 0.0032(8) -0.0022(9) -0.0032(8)
C47 0.0401(13) 0.0214(11) 0.0215(11) 0.0007(9) -0.0036(9) -0.0036(9)
C431 0.0352(16) 0.111(3) 0.078(3) 0.052(2) 0.0080(16) 0.0280(18)
C451 0.0542(16) 0.0411(15) 0.0213(12) 0.0072(11) -0.0059(11) -0.0136(12)
C471 0.0387(13) 0.0279(12) 0.0216(11) 0.0026(9) -0.0067(9) -0.0068(9)
C472 0.0251(11) 0.0411(14) 0.0251(12) -0.0022(10) 0.0064(9) 0.0023(9)
C473 0.0607(17) 0.0272(12) 0.0256(13) -0.0003(10) -0.0044(12) 0.0068(11)
C51 0.0177(9) 0.0298(11) 0.0200(10) 0.0009(8) 0.0015(8) -0.0022(8)
C52 0.0200(9) 0.0269(11) 0.0216(10) 0.0013(8) 0.0004(8) -0.0017(8)
C53 0.0237(10) 0.0328(12) 0.0188(11) 0.0038(9) -0.0011(8) -0.0037(8)
C54 0.0285(11) 0.0295(12) 0.0198(11) -0.0027(9) -0.0004(8) -0.0055(9)
C55 0.0271(11) 0.0259(11) 0.0252(11) 0.0012(9) 0.0012(9) -0.0030(8)
C56 0.0237(10) 0.0282(11) 0.0214(11) 0.0015(9) 0.0005(8) -0.0037(8)
C57 0.0178(9) 0.0402(13) 0.0192(10) 0.0011(9) 0.0014(8) -0.0009(8)
C531 0.0365(12) 0.0329(13) 0.0220(11) 0.0022(9) -0.0043(9) -0.0045(10)
C551 0.0459(14) 0.0283(12) 0.0295(13) -0.0007(10) -0.0019(11) -0.0034(10)
C571 0.0200(11) 0.072(2) 0.0294(13) 0.0043(13) 0.0021(9) 0.0075(11)
C572 0.0312(12) 0.0440(14) 0.0284(13) -0.0020(11) 0.0071(10) -0.0099(10)
C573 0.0464(14) 0.0291(12) 0.0267(12) 0.0062(10) -0.0043(10) -0.0109(10)
C61 0.0218(9) 0.0271(11) 0.0208(10) 0.0010(8) 0.0044(8) 0.0037(8)
C62 0.0240(10) 0.0309(11) 0.0231(11) 0.0032(9) 0.0040(8) -0.0001(8)
C63 0.0275(11) 0.0354(13) 0.0308(13) 0.0072(10) 0.0099(9) 0.0017(9)
C64 0.0363(13) 0.0456(15) 0.0255(12) 0.0101(11) 0.0130(10) 0.0087(11)
C65 0.0348(12) 0.0392(14) 0.0223(11) -0.0010(10) 0.0040(9) 0.0115(10)
C66 0.0255(10) 0.0297(11) 0.0235(11) -0.0018(9) 0.0036(8) 0.0029(8)
C67 0.0229(10) 0.0253(11) 0.0243(11) 0.0017(9) 0.0047(8) 0.0022(8)
C631 0.0369(14) 0.0490(16) 0.0421(16) 0.0143(13) 0.0134(12) -0.0046(12)
C651 0.0487(16) 0.0553(17) 0.0219(12) -0.0025(12) 0.0011(11) 0.0083(13)
C671 0.0372(13) 0.0266(12) 0.0317(13) -0.0043(10) 0.0057(10) 0.0018(9)
C672 0.0241(11) 0.0356(13) 0.0293(12) 0.0042(10) 0.0059(9) 0.0031(9)
C673 0.0293(11) 0.0235(11) 0.0276(12) 0.0050(9) 0.0070(9) 0.0030(8)
C1S 0.100(8) 0.054(9) 0.102(12) -0.012(9) 0.022(8) -0.017(7)
C2S 0.106(6) 0.089(8) 0.125(8) 0.023(7) 0.031(6) -0.002(6)
C3S 0.100(5) 0.082(7) 0.125(7) 0.012(6) 0.027(5) -0.005(5)
C4S 0.094(5) 0.068(6) 0.105(7) 0.014(6) 0.020(5) -0.009(5)
C5S 0.090(9) 0.077(10) 0.090(9) 0.029(8) 0.008(7) -0.005(8)
C1T 0.127(17) 0.101(18) 0.123(8) 0.027(14) 0.024(10) -0.022(15)
C2T 0.103(7) 0.080(8) 0.124(7) 0.009(7) 0.023(6) -0.006(7)
C3T 0.101(6) 0.078(7) 0.127(6) 0.013(6) 0.024(5) -0.007(6)
C4T 0.103(7) 0.075(8) 0.123(7) 0.014(7) 0.017(6) -0.014(7)
C5T 0.123(15) 0.079(17) 0.139(11) 0.020(13) -0.008(13) -0.011(13)
C1U 0.051(5) 0.058(6) 0.138(6) -0.018(5) 0.016(5) 0.001(4)
C2U 0.071(5) 0.039(4) 0.131(6) -0.029(4) 0.010(4) 0.004(4)
C3U 0.088(5) 0.038(4) 0.132(5) -0.022(4) 0.014(4) 0.001(4)
C4U 0.106(6) 0.047(6) 0.128(6) -0.026(5) 0.010(5) -0.002(5)
C5U 0.143(10) 0.089(7) 0.127(7) -0.037(7) 0.019(7) 0.019(7)
C1V 0.072(12) 0.058(12) 0.131(7) -0.022(10) 0.016(10) -0.001(12)
C2V 0.080(7) 0.041(7) 0.132(7) -0.023(6) 0.013(6) 0.003(6)
C3V 0.088(6) 0.042(6) 0.130(6) -0.025(5) 0.012(5) 0.002(5)
C4V 0.099(7) 0.047(6) 0.129(7) -0.025(6) 0.015(6) 0.002(7)
C5V 0.111(13) 0.058(12) 0.126(9) -0.029(11) 0.014(10) 0.003(12)

loop_
_atom_type_symbol
_atom_type_description
_atom_type_scat_dispersion_real
_atom_type_scat_dispersion_imag
_atom_type_scat_source
C C 0.0033 0.0016 'International Tables Vol C Tables 4.2.6.8 and 6.1.1.4'
H H 0.0000 0.0000 'International Tables Vol C Tables 4.2.6.8 and 6.1.1.4'
N N 0.0061 0.0033 'International Tables Vol C Tables 4.2.6.8 and 6.1.1.4'
Mo Mo -1.6832 0.6857 'International Tables Vol C Tables 4.2.6.8 and 6.1.1.4'

loop_
_geom_angle_atom_site_label_1
_geom_angle_atom_site_label_2
_geom_angle_atom_site_label_3
_geom_angle
N7 Mo1 N3 102.84(7)
N7 Mo1 N2 104.23(7)
N3 Mo1 N2 114.16(7)
N7 Mo1 N1 103.91(7)
N3 Mo1 N1 115.26(7)
N2 Mo1 N1 114.39(8)
N8 Mo2 N5 103.15(7)
N8 Mo2 N6 104.85(7)
N5 Mo2 N6 112.71(8)
N8 Mo2 N4 103.61(7)
N5 Mo2 N4 115.29(7)
N6 Mo2 N4 115.33(8)
N8 N7 Mo1 178.61(16)
N7 N8 Mo2 179.33(17)
C11 N1 C17 114.16(17)
C11 N1 Mo1 110.29(13)
C17 N1 Mo1 135.53(14)
C21 N2 C27 114.57(17)
C21 N2 Mo1 110.29(13)
C27 N2 Mo1 135.14(14)
C31 N3 C37 113.91(16)
C31 N3 Mo1 110.26(13)
C37 N3 Mo1 135.82(14)
C41 N4 C47 113.80(17)
C41 N4 Mo2 110.50(13)
C47 N4 Mo2 135.70(14)
C51 N5 C57 114.90(16)
C51 N5 Mo2 110.33(13)
C57 N5 Mo2 134.76(14)
C61 N6 C67 114.56(16)
C61 N6 Mo2 110.42(13)
C67 N6 Mo2 135.00(14)
C12 C11 C16 119.4(2)
C12 C11 N1 120.7(2)
C16 C11 N1 119.9(2)
C11 C12 C13 120.7(3)
C14 C13 C12 118.4(3)
C14 C13 C131 121.4(2)
C12 C13 C131 120.2(3)
C13 C14 C15 122.3(2)
C14 C15 C16 118.4(3)
C14 C15 C151 121.3(3)
C16 C15 C151 120.3(3)
C11 C16 C15 120.8(3)
N1 C17 C171 108.22(18)
N1 C17 C172 111.08(19)
C171 C17 C172 108.7(2)
N1 C17 C173 110.5(2)
C171 C17 C173 109.9(2)
C172 C17 C173 108.4(2)
C26 C21 C22 118.7(2)
C26 C21 N2 120.8(2)
C22 C21 N2 120.49(19)
C23 C22 C21 121.3(2)
C24 C23 C22 118.4(2)
C24 C23 C231 121.4(2)
C22 C23 C231 120.1(2)
C25 C24 C23 121.9(2)
C24 C25 C26 118.9(2)
C24 C25 C251 120.9(2)
C26 C25 C251 120.2(2)
C25 C26 C21 120.8(2)
N2 C27 C271 108.38(17)
N2 C27 C273 110.84(17)
C271 C27 C273 109.48(18)
N2 C27 C272 110.07(17)
C271 C27 C272 108.85(18)
C273 C27 C272 109.18(18)
C36 C31 C32 118.9(2)
C36 C31 N3 120.91(19)
C32 C31 N3 120.14(19)
C33 C32 C31 121.0(2)
C32 C33 C34 118.7(2)
C32 C33 C331 120.2(2)
C34 C33 C331 121.1(2)
C35 C34 C33 121.5(2)
C34 C35 C36 119.0(2)
C34 C35 C351 121.1(2)
C36 C35 C351 119.9(2)
C31 C36 C35 120.9(2)
N3 C37 C373 108.45(17)
N3 C37 C372 110.81(18)
C373 C37 C372 109.8(2)
N3 C37 C371 110.78(19)
C373 C37 C371 107.84(19)
C372 C37 C371 109.06(19)
C42 C41 C46 119.3(2)
C42 C41 N4 119.8(2)
C46 C41 N4 120.9(2)
C41 C42 C43 120.6(2)
C44 C43 C42 118.9(2)
C44 C43 C431 120.5(2)
C42 C43 C431 120.6(3)
C45 C44 C43 122.0(2)
C44 C45 C46 118.3(2)
C44 C45 C451 120.8(2)
C46 C45 C451 120.9(2)
C41 C46 C45 120.9(2)
N4 C47 C471 108.28(17)
N4 C47 C573 111.01(18)
C471 C47 C573 108.2(2)
N4 C47 C473 110.7(2)
C471 C47 C473 109.96(19)
C573 C47 C473 108.7(2)
C52 C51 C56 118.8(2)
C52 C51 N5 120.9(2)
C56 C51 N5 120.31(19)
C51 C52 C53 120.9(2)
C54 C53 C52 119.0(2)
C54 C53 C531 121.2(2)
C52 C53 C531 119.8(2)
C53 C54 C55 121.4(2)
C56 C55 C54 118.5(2)
C56 C55 C551 120.5(2)
C54 C55 C551 121.0(2)
C55 C56 C51 121.5(2)
N5 C57 C472 108.59(17)
N5 C57 C572 111.29(19)
C472 C57 C572 109.96(19)
N5 C57 C571 109.75(18)
C472 C57 C571 108.4(2)
C572 C57 C571 108.8(2)
C66 C61 C62 118.6(2)
C66 C61 N6 121.94(19)
C62 C61 N6 119.51(19)
C63 C62 C61 122.0(2)
C62 C63 C64 118.0(2)
C62 C63 C631 120.1(2)
C64 C63 C631 121.9(2)
C65 C64 C63 121.8(2)
C64 C65 C66 118.8(2)
C64 C65 C651 120.9(2)
C66 C65 C651 120.3(2)
C61 C66 C65 120.8(2)
N6 C67 C673 108.09(17)
N6 C67 C672 110.82(18)
C673 C67 C672 109.83(18)
N6 C67 C671 110.41(18)
C673 C67 C671 109.03(19)
C672 C67 C671 108.65(18)
C1S C2S C3S 117.1(13)
C2S C3S C4S 121.4(18)
C5S C4S C3S 113.3(11)
C3T C2T C1T 118.6(14)
C2T C3T C4T 121.2(19)
C5T C4T C3T 118.5(15)
C3U C2U C1U 113.9(9)
C4U C3U C2U 121.0(13)
C3U C4U C5U 113.7(12)
C1V C2V C3V 115.6(15)
C4V C3V C2V 122(2)
C5V C4V C3V 115.9(15)

loop_
_geom_bond_atom_site_label_1
_geom_bond_atom_site_label_2
_geom_bond_distance
Mo1 N7 1.8700(18)
Mo1 N3 1.9832(18)
Mo1 N2 1.9842(18)
Mo1 N1 1.9852(19)
Mo2 N8 1.8723(18)
Mo2 N5 1.9819(18)
Mo2 N6 1.9897(18)
Mo2 N4 1.9931(19)
N7 N8 1.217(2)
Mo1 Mo2 4.9585(17)
N1 C11 1.448(3)
N1 C17 1.500(3)
N2 C21 1.441(3)
N2 C27 1.504(3)
N3 C31 1.444(3)
N3 C37 1.498(3)
N4 C41 1.450(3)
N4 C47 1.500(3)
N5 C51 1.443(3)
N5 C57 1.503(3)
N6 C61 1.443(3)
N6 C67 1.503(3)
C11 C12 1.395(3)
C11 C16 1.400(4)
C12 C13 1.406(3)
C13 C14 1.389(4)
C13 C131 1.512(4)
C14 C15 1.392(4)
C15 C16 1.400(3)
C15 C151 1.513(4)
C17 C171 1.532(3)
C17 C172 1.533(3)
C17 C173 1.536(4)
C21 C26 1.401(3)
C21 C22 1.403(3)
C22 C23 1.395(3)
C23 C24 1.394(4)
C23 C231 1.512(4)
C24 C25 1.387(4)
C25 C26 1.400(3)
C25 C251 1.516(3)
C27 C271 1.530(3)
C27 C273 1.536(3)
C27 C272 1.537(3)
C31 C36 1.400(3)
C31 C32 1.402(3)
C32 C33 1.398(3)
C33 C34 1.400(3)
C33 C331 1.511(3)
C34 C35 1.389(3)
C35 C36 1.400(3)
C35 C351 1.509(3)
C37 C373 1.529(3)
C37 C372 1.537(3)
C37 C371 1.541(3)
C41 C42 1.396(3)
C41 C46 1.397(3)
C42 C43 1.399(3)
C43 C44 1.390(4)
C43 C431 1.514(4)
C44 C45 1.389(4)
C45 C46 1.406(3)
C45 C451 1.513(3)
C47 C471 1.529(3)
C47 C573 1.534(3)
C47 C473 1.536(3)
C472 C57 1.526(3)
C51 C52 1.395(3)
C51 C56 1.402(3)
C52 C53 1.402(3)
C53 C54 1.389(3)
C53 C531 1.510(3)
C54 C55 1.402(3)
C55 C56 1.391(3)
C55 C551 1.511(3)
C57 C572 1.529(3)
C57 C571 1.538(3)
C61 C66 1.397(3)
C61 C62 1.403(3)
C62 C63 1.388(3)
C63 C64 1.400(3)
C63 C631 1.510(3)
C64 C65 1.393(4)
C65 C66 1.403(3)
C65 C651 1.511(3)
C67 C673 1.531(3)
C67 C672 1.533(3)
C67 C671 1.533(3)
C1S C2S 1.480(11)
C2S C3S 1.490(13)
C3S C4S 1.497(13)
C4S C5S 1.491(11)
C1T C2T 1.495(12)
C2T C3T 1.495(13)
C3T C4T 1.497(13)
C4T C5T 1.494(12)
C1U C2U 1.500(10)
C2U C3U 1.495(11)
C3U C4U 1.494(12)
C4U C5U 1.497(11)
C1V C2V 1.494(12)
C2V C3V 1.494(13)
C3V C4V 1.493(14)
C4V C5V 1.492(12)
